data_4026562
loop_
_publ_author_name
'Maria A. Povalyakhina'
'Alexander S. Antonov'
'Olga V. Dyablo'
'Valery A. Ozeryanskii'
'Alexander F. Pozharskii'

_publ_section_title
;
 H-Bond-Assisted Intramolecular Nucleophilic Displacement of the 1-NMe2
 Group in 1,8-Bis(dimethylamino)naphthalenes as a Route to Multinuclear
 Heterocyclic Compounds and Strained Naphthalene Derivatives
;
_journal_name_full 'Journal of Organic Chemistry'
_journal_page_first 7157
_journal_page_last 7166
_journal_paper_doi 10.1021/jo201171z
_journal_volume 76
_journal_year 2011
_chemical_formula_moiety 'C13 H13 N3'
_chemical_formula_sum 'C13 H13 N3'
_chemical_formula_weight 211.26
_chemical_name_systematic
; 
 ? 
;
_space_group_IT_number 61
_symmetry_cell_setting orthorhombic
_symmetry_space_group_name_Hall '-P 2ac 2ab'
_symmetry_space_group_name_H-M 'P b c a'
_atom_sites_solution_hydrogens difmap
_atom_sites_solution_primary direct
_atom_sites_solution_secondary difmap
_audit_creation_method SHELXL-97
_cell_angle_alpha 90.00
_cell_angle_beta 90.00
_cell_angle_gamma 90.00
_cell_formula_units_Z 8
_cell_length_a 7.4737(14)
_cell_length_b 12.984(2)
_cell_length_c 23.026(4)
_cell_measurement_reflns_used 122
_cell_measurement_temperature 120(2)
_cell_measurement_theta_max 27
_cell_measurement_theta_min 3
_cell_volume 2234.4(7)
_computing_cell_refinement 'SAINTPlus (Bruker, 1998a)'
_computing_data_collection 'SMART (Bruker, 1998b)'
_computing_data_reduction 'SAINTPlus (Bruker, 1998a)'
_computing_molecular_graphics 'SHELXTL ver. 5.1 (Sheldrick, 1998b)'
_computing_publication_material 'SHELXTL ver. 5.1 (Sheldrick, 1998b)'
_computing_structure_refinement 'SHELXTL ver. 5.1 (Sheldrick, 1998b)'
_computing_structure_solution 'SHELXTL ver. 5.1 (Sheldrick, 1998b)'
_diffrn_ambient_temperature 120(2)
_diffrn_measured_fraction_theta_full 0.991
_diffrn_measured_fraction_theta_max 0.991
_diffrn_measurement_device_type 'Bruker SMART 1000 CCD area detector'
_diffrn_measurement_method 'phi and omega scans'
_diffrn_radiation_monochromator graphite
_diffrn_radiation_source 'fine-focus sealed tube'
_diffrn_radiation_type MoK\a
_diffrn_radiation_wavelength 0.71073
_diffrn_reflns_av_R_equivalents 0.0730
_diffrn_reflns_av_sigmaI/netI 0.0346
_diffrn_reflns_limit_h_max 9
_diffrn_reflns_limit_h_min -9
_diffrn_reflns_limit_k_max 16
_diffrn_reflns_limit_k_min -16
_diffrn_reflns_limit_l_max 29
_diffrn_reflns_limit_l_min -29
_diffrn_reflns_number 19782
_diffrn_reflns_theta_full 27.00
_diffrn_reflns_theta_max 27.00
_diffrn_reflns_theta_min 3.14
_exptl_absorpt_coefficient_mu 0.077
_exptl_absorpt_correction_T_max 0.986
_exptl_absorpt_correction_T_min 0.968
_exptl_absorpt_correction_type multi-scan
_exptl_absorpt_process_details SADABS
_exptl_crystal_colour colorless
_exptl_crystal_density_diffrn 1.256
_exptl_crystal_description plate
_exptl_crystal_F_000 896
_exptl_crystal_size_max 0.45
_exptl_crystal_size_mid 0.35
_exptl_crystal_size_min 0.20
_refine_diff_density_max 0.426
_refine_diff_density_min -0.172
_refine_diff_density_rms 0.049
_refine_ls_extinction_method none
_refine_ls_goodness_of_fit_ref 1.001
_refine_ls_hydrogen_treatment constr
_refine_ls_matrix_type full
_refine_ls_number_parameters 145
_refine_ls_number_reflns 2420
_refine_ls_number_restraints 0
_refine_ls_restrained_S_all 1.001
_refine_ls_R_factor_all 0.0676
_refine_ls_R_factor_gt 0.0532
_refine_ls_shift/su_max 0.000
_refine_ls_shift/su_mean 0.000
_refine_ls_structure_factor_coef Fsqd
_refine_ls_weighting_details 'calc w=1/[\s^2^(Fo^2^)+(0.0108P)^2^+2.3098P] where P=(Fo^2^+2Fc^2^)/3'
_refine_ls_weighting_scheme calc
_refine_ls_wR_factor_gt 0.1019
_refine_ls_wR_factor_ref 0.1087
_reflns_number_gt 1850
_reflns_number_total 2420
_reflns_threshold_expression I>2\s(I)
_cod_data_source_file jo201171z_si_002.cif
_cod_data_source_block fin
_cod_database_code 4026562

loop_
_symmetry_equiv_pos_as_xyz
'x, y, z'
'-x+1/2, -y, z+1/2'
'-x, y+1/2, -z+1/2'
'x+1/2, -y+1/2, -z'
'-x, -y, -z'
'x-1/2, y, -z-1/2'
'x, -y-1/2, z-1/2'
'-x-1/2, y-1/2, z'

loop_
_atom_site_label
_atom_site_type_symbol
_atom_site_fract_x
_atom_site_fract_y
_atom_site_fract_z
_atom_site_U_iso_or_equiv
_atom_site_adp_type
_atom_site_occupancy
_atom_site_symmetry_multiplicity
_atom_site_calc_flag
_atom_site_refinement_flags
N1 N 0.25150(19) 0.30252(11) 0.44229(6) 0.0291(3) Uani 1 1 d .
H2N H 0.0434 0.4341 0.4666 0.035 Uiso 1 1 d R
N2 N -0.01432(19) 0.45416(10) 0.43658(6) 0.0282(3) Uani 1 1 d .
N3 N -0.12927(19) 0.53489(11) 0.44350(7) 0.0311(3) Uani 1 1 d .
C1 C 0.1752(2) 0.25658(13) 0.39171(7) 0.0281(4) Uani 1 1 d .
C2 C 0.2259(2) 0.16148(13) 0.37037(8) 0.0333(4) Uani 1 1 d .
H2A H 0.3119 0.1229 0.3898 0.040 Uiso 1 1 calc R
C3 C 0.1477(3) 0.12296(14) 0.31927(8) 0.0364(4) Uani 1 1 d .
H3A H 0.1806 0.0581 0.3059 0.044 Uiso 1 1 calc R
C4 C 0.0246(2) 0.17882(14) 0.28887(8) 0.0354(4) Uani 1 1 d .
H4A H -0.0212 0.1531 0.2542 0.042 Uiso 1 1 calc R
C5 C -0.0340(2) 0.27612(13) 0.30989(7) 0.0310(4) Uani 1 1 d .
C6 C -0.1668(2) 0.33490(14) 0.27927(8) 0.0345(4) Uani 1 1 d .
H6A H -0.2058 0.3118 0.2432 0.041 Uiso 1 1 calc R
C7 C -0.2374(2) 0.42309(14) 0.30125(8) 0.0338(4) Uani 1 1 d .
H7A H -0.3243 0.4594 0.2808 0.041 Uiso 1 1 calc R
C8 C -0.1756(2) 0.45881(13) 0.35619(7) 0.0292(4) Uani 1 1 d .
C9 C -0.0398(2) 0.40506(12) 0.38506(7) 0.0266(4) Uani 1 1 d .
C10 C 0.0388(2) 0.31294(12) 0.36290(7) 0.0273(4) Uani 1 1 d .
C11 C -0.2247(2) 0.53874(13) 0.39503(8) 0.0315(4) Uani 1 1 d .
H11A H -0.3127 0.5876 0.3875 0.038 Uiso 1 1 calc R
C12 C 0.3253(3) 0.23080(14) 0.48500(8) 0.0366(4) Uani 1 1 d .
H12A H 0.2397 0.1774 0.4928 0.055 Uiso 1 1 calc R
H12B H 0.3515 0.2672 0.5203 0.055 Uiso 1 1 calc R
H12C H 0.4332 0.2008 0.4700 0.055 Uiso 1 1 calc R
C13 C 0.3845(2) 0.38222(14) 0.42771(9) 0.0381(4) Uani 1 1 d .
H13A H 0.3352 0.4282 0.3992 0.057 Uiso 1 1 calc R
H13B H 0.4900 0.3501 0.4123 0.057 Uiso 1 1 calc R
H13C H 0.4148 0.4203 0.4621 0.057 Uiso 1 1 calc R

loop_
_atom_site_aniso_label
_atom_site_aniso_U_11
_atom_site_aniso_U_22
_atom_site_aniso_U_33
_atom_site_aniso_U_23
_atom_site_aniso_U_13
_atom_site_aniso_U_12
N1 0.0279(7) 0.0254(7) 0.0339(7) 0.0024(6) -0.0021(6) 0.0014(6)
N2 0.0288(7) 0.0236(7) 0.0324(8) 0.0017(6) -0.0041(6) 0.0010(6)
N3 0.0286(7) 0.0249(7) 0.0398(8) 0.0003(6) -0.0038(6) 0.0023(6)
C1 0.0266(8) 0.0262(8) 0.0315(8) 0.0025(7) 0.0046(7) -0.0036(7)
C2 0.0336(9) 0.0283(9) 0.0379(9) 0.0023(7) 0.0053(8) 0.0011(7)
C3 0.0422(10) 0.0273(9) 0.0396(10) -0.0041(8) 0.0093(8) -0.0036(8)
C4 0.0384(10) 0.0340(9) 0.0337(9) -0.0034(8) 0.0050(8) -0.0078(8)
C5 0.0302(9) 0.0304(9) 0.0323(9) 0.0021(7) 0.0045(7) -0.0063(7)
C6 0.0348(9) 0.0392(10) 0.0297(9) 0.0004(8) -0.0038(7) -0.0072(8)
C7 0.0295(9) 0.0373(10) 0.0347(9) 0.0046(8) -0.0049(8) -0.0015(8)
C8 0.0257(8) 0.0286(8) 0.0332(9) 0.0047(7) -0.0005(7) -0.0020(7)
C9 0.0252(8) 0.0251(8) 0.0295(8) 0.0037(7) -0.0005(7) -0.0043(6)
C10 0.0266(8) 0.0248(8) 0.0304(8) 0.0036(7) 0.0032(7) -0.0037(6)
C11 0.0270(8) 0.0289(9) 0.0386(9) 0.0009(7) -0.0045(7) 0.0007(7)
C12 0.0367(10) 0.0339(10) 0.0393(10) 0.0022(8) -0.0023(8) 0.0072(8)
C13 0.0320(9) 0.0319(9) 0.0503(11) 0.0012(8) -0.0030(8) -0.0050(8)

loop_
_atom_type_symbol
_atom_type_description
_atom_type_scat_dispersion_real
_atom_type_scat_dispersion_imag
_atom_type_scat_source
C C 0.0033 0.0016 'International Tables Vol C Tables 4.2.6.8 and 6.1.1.4'
H H 0.0000 0.0000 'International Tables Vol C Tables 4.2.6.8 and 6.1.1.4'
N N 0.0061 0.0033 'International Tables Vol C Tables 4.2.6.8 and 6.1.1.4'

loop_
_geom_angle_atom_site_label_1
_geom_angle_atom_site_label_2
_geom_angle_atom_site_label_3
_geom_angle
C1 N1 C12 115.68(14)
C1 N1 C13 112.15(14)
C12 N1 C13 110.24(14)
C9 N2 N3 111.94(13)
C9 N2 H2N 129.2
N3 N2 H2N 117.2
C11 N3 N2 105.63(14)
C2 C1 C10 119.43(16)
C2 C1 N1 123.64(16)
C10 C1 N1 116.93(15)
C1 C2 C3 120.10(17)
C1 C2 H2A 120.0
C3 C2 H2A 120.0
C4 C3 C2 121.37(17)
C4 C3 H3A 119.3
C2 C3 H3A 119.3
C3 C4 C5 120.34(17)
C3 C4 H4A 119.8
C5 C4 H4A 119.8
C10 C5 C4 118.30(16)
C10 C5 C6 120.51(16)
C4 C5 C6 121.17(17)
C7 C6 C5 122.22(17)
C7 C6 H6A 118.9
C5 C6 H6A 118.9
C6 C7 C8 118.64(17)
C6 C7 H7A 120.7
C8 C7 H7A 120.7
C9 C8 C11 104.66(15)
C9 C8 C7 119.64(16)
C11 C8 C7 135.60(16)
N2 C9 C8 106.38(14)
N2 C9 C10 130.32(15)
C8 C9 C10 123.14(16)
C5 C10 C1 120.23(15)
C5 C10 C9 115.61(15)
C1 C10 C9 124.10(16)
N3 C11 C8 111.35(15)
N3 C11 H11A 124.3
C8 C11 H11A 124.3
N1 C12 H12A 109.5
N1 C12 H12B 109.5
H12A C12 H12B 109.5
N1 C12 H12C 109.5
H12A C12 H12C 109.5
H12B C12 H12C 109.5
N1 C13 H13A 109.5
N1 C13 H13B 109.5
H13A C13 H13B 109.5
N1 C13 H13C 109.5
H13A C13 H13C 109.5
H13B C13 H13C 109.5

loop_
_geom_bond_atom_site_label_1
_geom_bond_atom_site_label_2
_geom_bond_distance
N1 C1 1.427(2)
N1 C12 1.462(2)
N1 C13 1.473(2)
N2 C9 1.360(2)
N2 N3 1.3646(19)
N2 H2N 0.8552
N3 C11 1.326(2)
C1 C2 1.382(2)
C1 C10 1.420(2)
C2 C3 1.406(3)
C2 H2A 0.9300
C3 C4 1.365(3)
C3 H3A 0.9300
C4 C5 1.422(2)
C4 H4A 0.9300
C5 C10 1.419(2)
C5 C6 1.437(2)
C6 C7 1.359(3)
C6 H6A 0.9300
C7 C8 1.424(2)
C7 H7A 0.9300
C8 C9 1.400(2)
C8 C11 1.418(2)
C9 C10 1.427(2)
C11 H11A 0.9300
C12 H12A 0.9600
C12 H12B 0.9600
C12 H12C 0.9600
C13 H13A 0.9600
C13 H13B 0.9600
C13 H13C 0.9600

loop_
_geom_hbond_atom_site_label_D
_geom_hbond_atom_site_label_H
_geom_hbond_atom_site_label_A
_geom_hbond_site_symmetry_A
_geom_hbond_distance_DH
_geom_hbond_distance_HA
_geom_hbond_distance_DA
_geom_hbond_angle_DHA
N2 H2N N3 5_566 0.855 2.205 2.966(2) 148
N2 H2N N1 1_555 0.855 2.377 2.800(2) 111

loop_
_geom_torsion_atom_site_label_1
_geom_torsion_atom_site_label_2
_geom_torsion_atom_site_label_3
_geom_torsion_atom_site_label_4
_geom_torsion
C9 N2 N3 C11 -1.88(18)
C12 N1 C1 C2 -26.2(2)
C13 N1 C1 C2 101.42(19)
C12 N1 C1 C10 153.20(15)
C13 N1 C1 C10 -79.19(18)
C10 C1 C2 C3 2.5(2)
N1 C1 C2 C3 -178.15(15)
C1 C2 C3 C4 1.7(3)
C2 C3 C4 C5 -3.0(3)
C3 C4 C5 C10 0.0(3)
C3 C4 C5 C6 -178.41(16)
C10 C5 C6 C7 -4.9(3)
C4 C5 C6 C7 173.52(17)
C5 C6 C7 C8 0.8(3)
C6 C7 C8 C9 2.5(3)
C6 C7 C8 C11 -173.12(19)
N3 N2 C9 C8 1.74(18)
N3 N2 C9 C10 -173.77(16)
C11 C8 C9 N2 -0.89(18)
C7 C8 C9 N2 -177.70(15)
C11 C8 C9 C10 175.03(15)
C7 C8 C9 C10 -1.8(3)
C4 C5 C10 C1 4.2(2)
C6 C5 C10 C1 -177.42(15)
C4 C5 C10 C9 -173.13(15)
C6 C5 C10 C9 5.3(2)
C2 C1 C10 C5 -5.4(2)
N1 C1 C10 C5 175.17(14)
C2 C1 C10 C9 171.65(16)
N1 C1 C10 C9 -7.8(2)
N2 C9 C10 C5 172.75(16)
C8 C9 C10 C5 -2.1(2)
N2 C9 C10 C1 -4.4(3)
C8 C9 C10 C1 -179.28(15)
N2 N3 C11 C8 1.26(19)
C9 C8 C11 N3 -0.2(2)
C7 C8 C11 N3 175.80(19)
